data_7030111
loop_
_publ_author_name
'Kennedy, Alan R.'
'Mulvey, Robert E.'
'Urquhart, Robert I.'
'Robertson, Stuart D.'

_publ_section_title
;
 Lithium, sodium and potassium picolyl complexes: syntheses, structures
 and bonding.
;
_journal_issue 38
_journal_name_full 'Dalton transactions (Cambridge, England : 2003)'
_journal_page_first 14265
_journal_page_last 14274
_journal_paper_doi 10.1039/c4dt00808a
_journal_volume 43
_journal_year 2014
_chemical_formula_moiety 'C18 H20 K N3'
_chemical_formula_sum 'C18 H20 K N3'
_chemical_formula_weight 317.47
_chemical_name_systematic
; 
 ? 
;
_space_group_IT_number 33
_symmetry_cell_setting orthorhombic
_symmetry_space_group_name_Hall 'P 2c -2n'
_symmetry_space_group_name_H-M 'P n a 21'
_atom_sites_solution_hydrogens geom
_atom_sites_solution_primary direct
_atom_sites_solution_secondary difmap
_audit_creation_method SHELXL-97
_cell_angle_alpha 90.00
_cell_angle_beta 90.00
_cell_angle_gamma 90.00
_cell_formula_units_Z 4
_cell_length_a 7.24604(12)
_cell_length_b 12.9546(2)
_cell_length_c 17.9978(3)
_cell_measurement_reflns_used 10640
_cell_measurement_temperature 123(2)
_cell_measurement_theta_max 28.9383
_cell_measurement_theta_min 3.0244
_cell_volume 1689.45(5)
_computing_cell_refinement
;
CrysAlisPro, Oxford Diffraction Ltd.,
Version 1.171.34.40 (release 27-08-2010 CrysAlis171 .NET)
(compiled Aug 27 2010,11:50:40)
;
_computing_data_collection
;
CrysAlisPro, Oxford Diffraction Ltd.,
Version 1.171.34.40 (release 27-08-2010 CrysAlis171 .NET)
(compiled Aug 27 2010,11:50:40)
;
_computing_data_reduction
;
CrysAlisPro, Oxford Diffraction Ltd.,
Version 1.171.34.40 (release 27-08-2010 CrysAlis171 .NET)
(compiled Aug 27 2010,11:50:40)
;
_computing_structure_refinement 'SHELXL-97 (Sheldrick, 1997)'
_computing_structure_solution 'SHELXS-97 (Sheldrick, 1990)'
_diffrn_ambient_temperature 123(2)
_diffrn_measured_fraction_theta_full 0.997
_diffrn_measured_fraction_theta_max 0.950
_diffrn_measurement_device_type 'Xcalibur, Eos'
_diffrn_radiation_monochromator graphite
_diffrn_radiation_source 'fine-focus sealed tube'
_diffrn_radiation_type MoK\a
_diffrn_radiation_wavelength 0.71073
_diffrn_reflns_av_R_equivalents 0.0324
_diffrn_reflns_av_sigmaI/netI 0.0300
_diffrn_reflns_limit_h_max 9
_diffrn_reflns_limit_h_min -9
_diffrn_reflns_limit_k_max 17
_diffrn_reflns_limit_k_min -17
_diffrn_reflns_limit_l_max 23
_diffrn_reflns_limit_l_min -24
_diffrn_reflns_number 21032
_diffrn_reflns_theta_full 27.00
_diffrn_reflns_theta_max 29.00
_diffrn_reflns_theta_min 3.15
_exptl_absorpt_coefficient_mu 0.314
_exptl_absorpt_correction_T_max 1.00000
_exptl_absorpt_correction_T_min 0.84183
_exptl_absorpt_correction_type multi-scan
_exptl_absorpt_process_details
;
CrysAlisPro, Oxford Diffraction Ltd.,
Version 1.171.34.40 (release 27-08-2010 CrysAlis171 .NET)
(compiled Aug 27 2010,11:50:40)
Empirical absorption correction using spherical harmonics,
 implemented in SCALE3 ABSPACK scaling algorithm.
;
_exptl_crystal_colour orange
_exptl_crystal_density_diffrn 1.248
_exptl_crystal_density_method 'not measured'
_exptl_crystal_description plate
_exptl_crystal_F_000 672
_exptl_crystal_size_max 0.22
_exptl_crystal_size_mid 0.08
_exptl_crystal_size_min 0.02
_refine_diff_density_max 0.182
_refine_diff_density_min -0.183
_refine_diff_density_rms 0.038
_refine_ls_abs_structure_details 'Flack H D (1983), Acta Cryst. A39, 876-881'
_refine_ls_abs_structure_Flack 0.00(3)
_refine_ls_extinction_method none
_refine_ls_goodness_of_fit_ref 1.044
_refine_ls_hydrogen_treatment mixed
_refine_ls_matrix_type full
_refine_ls_number_parameters 209
_refine_ls_number_reflns 4133
_refine_ls_number_restraints 1
_refine_ls_restrained_S_all 1.044
_refine_ls_R_factor_all 0.0383
_refine_ls_R_factor_gt 0.0316
_refine_ls_shift/su_max 0.001
_refine_ls_shift/su_mean 0.000
_refine_ls_structure_factor_coef Fsqd
_refine_ls_weighting_details 'calc w=1/[\s^2^(Fo^2^)+(0.0310P)^2^+0.2198P] where P=(Fo^2^+2Fc^2^)/3'
_refine_ls_weighting_scheme calc
_refine_ls_wR_factor_gt 0.0649
_refine_ls_wR_factor_ref 0.0679
_reflns_number_gt 3774
_reflns_number_total 4133
_reflns_threshold_expression >2sigma(I)
_cod_data_source_file c4dt00808a2.cif
_cod_data_source_block srug1301
_cod_depositor_comments 'Adding full bibliography for 7030109--7030114.cif.'
_cod_original_cell_volume 1689.44(4)
_cod_original_sg_symbol_H-M Pna21
_cod_database_code 7030111

loop_
_symmetry_equiv_pos_as_xyz
'x, y, z'
'-x, -y, z+1/2'
'x+1/2, -y+1/2, z'
'-x+1/2, y+1/2, z+1/2'

loop_
_atom_site_label
_atom_site_type_symbol
_atom_site_fract_x
_atom_site_fract_y
_atom_site_fract_z
_atom_site_U_iso_or_equiv
_atom_site_adp_type
_atom_site_occupancy
_atom_site_symmetry_multiplicity
_atom_site_calc_flag
_atom_site_refinement_flags
K1 K 0.87838(4) 0.32016(2) 0.81186(2) 0.02436(8) Uani 1 1 d .
N1 N 0.96410(19) 0.52335(10) 0.89397(8) 0.0278(3) Uani 1 1 d .
N2 N 0.60041(18) 0.27678(11) 0.93474(7) 0.0258(3) Uani 1 1 d .
N3 N 0.71986(18) 0.12440(11) 0.75758(7) 0.0264(3) Uani 1 1 d .
C1 C 0.9798(2) 0.59148(14) 0.83886(9) 0.0298(4) Uani 1 1 d .
H1A H 0.9943 0.5658 0.7898 0.036 Uiso 1 1 calc R
C2 C 0.9765(2) 0.69746(12) 0.84878(9) 0.0264(4) Uani 1 1 d .
H2A H 0.9884 0.7421 0.8072 0.032 Uiso 1 1 calc R
C3 C 0.9557(2) 0.73804(12) 0.91926(9) 0.0227(3) Uani 1 1 d .
C4 C 0.9422(2) 0.66774(12) 0.97733(9) 0.0255(3) Uani 1 1 d .
H4A H 0.9296 0.6914 1.0270 0.031 Uiso 1 1 calc R
C5 C 0.9474(2) 0.56313(13) 0.96219(9) 0.0271(4) Uani 1 1 d .
H5A H 0.9385 0.5166 1.0028 0.032 Uiso 1 1 calc R
C6 C 0.9489(3) 0.85255(13) 0.93205(10) 0.0308(4) Uani 1 1 d .
H6A H 0.9335 0.8663 0.9852 0.046 Uiso 0.50 1 calc PR
H6B H 0.8446 0.8821 0.9046 0.046 Uiso 0.50 1 calc PR
H6C H 1.0641 0.8840 0.9146 0.046 Uiso 0.50 1 calc PR
H6D H 0.9613 0.8886 0.8844 0.046 Uiso 0.50 1 calc PR
H6E H 1.0502 0.8729 0.9650 0.046 Uiso 0.50 1 calc PR
H6F H 0.8308 0.8709 0.9550 0.046 Uiso 0.50 1 calc PR
C11 C 0.5958(2) 0.37000(12) 0.96748(9) 0.0262(3) Uani 1 1 d .
H11A H 0.5642 0.4279 0.9376 0.031 Uiso 1 1 calc R
C12 C 0.6336(2) 0.38709(13) 1.04114(9) 0.0278(4) Uani 1 1 d .
H12A H 0.6258 0.4549 1.0611 0.033 Uiso 1 1 calc R
C13 C 0.6832(2) 0.30499(13) 1.08639(9) 0.0286(4) Uani 1 1 d .
C14 C 0.6863(2) 0.20800(13) 1.05395(9) 0.0281(4) Uani 1 1 d .
H14A H 0.7168 0.1489 1.0827 0.034 Uiso 1 1 calc R
C15 C 0.6444(2) 0.19812(12) 0.97906(10) 0.0260(3) Uani 1 1 d .
H15A H 0.6472 0.1309 0.9580 0.031 Uiso 1 1 calc R
C16 C 0.7333(3) 0.32150(19) 1.16675(10) 0.0488(6) Uani 1 1 d .
H16A H 0.6383 0.3638 1.1907 0.073 Uiso 1 1 calc R
H16B H 0.8526 0.3568 1.1698 0.073 Uiso 1 1 calc R
H16C H 0.7414 0.2546 1.1920 0.073 Uiso 1 1 calc R
C21 C 0.8531(2) 0.06839(12) 0.79198(8) 0.0237(3) Uani 1 1 d .
H21A H 0.8270 0.0453 0.8409 0.028 Uiso 1 1 calc R
C22 C 1.0203(2) 0.04206(12) 0.76338(9) 0.0234(3) Uani 1 1 d .
H22A H 1.1030 0.0020 0.7925 0.028 Uiso 1 1 calc R
C23 C 1.0751(2) 0.07379(12) 0.68941(9) 0.0246(3) Uani 1 1 d .
C24 C 0.9315(2) 0.13228(12) 0.65320(9) 0.0251(3) Uani 1 1 d .
H24A H 0.9518 0.1573 0.6043 0.030 Uiso 1 1 calc R
C25 C 0.7681(2) 0.15251(13) 0.68713(9) 0.0266(4) Uani 1 1 d .
H25A H 0.6790 0.1897 0.6592 0.032 Uiso 1 1 calc R
C26 C 1.2426(3) 0.05207(16) 0.65810(11) 0.0348(4) Uani 1 1 d .
H26A H 1.332(3) 0.0122(18) 0.6829(12) 0.051(6) Uiso 1 1 d .
H26B H 1.271(3) 0.0724(16) 0.6105(12) 0.044(6) Uiso 1 1 d .

loop_
_atom_site_aniso_label
_atom_site_aniso_U_11
_atom_site_aniso_U_22
_atom_site_aniso_U_33
_atom_site_aniso_U_23
_atom_site_aniso_U_13
_atom_site_aniso_U_12
K1 0.02315(14) 0.02300(15) 0.02694(15) 0.00220(16) -0.00062(16) -0.00211(13)
N1 0.0294(7) 0.0226(7) 0.0313(7) -0.0019(6) 0.0019(6) -0.0031(6)
N2 0.0267(7) 0.0245(7) 0.0263(7) -0.0039(6) -0.0009(5) -0.0009(6)
N3 0.0272(7) 0.0286(7) 0.0234(7) -0.0012(6) -0.0007(6) 0.0056(6)
C1 0.0344(9) 0.0315(9) 0.0237(8) -0.0039(7) -0.0003(7) -0.0019(8)
C2 0.0307(9) 0.0252(8) 0.0233(8) 0.0060(7) -0.0031(7) 0.0001(7)
C3 0.0177(7) 0.0204(8) 0.0300(8) 0.0015(6) -0.0031(6) -0.0010(6)
C4 0.0293(8) 0.0250(8) 0.0222(8) -0.0014(7) 0.0012(7) -0.0017(7)
C5 0.0305(8) 0.0236(9) 0.0271(8) 0.0057(7) 0.0022(7) -0.0026(7)
C6 0.0320(9) 0.0217(9) 0.0386(10) -0.0009(7) -0.0057(8) 0.0016(7)
C11 0.0285(9) 0.0200(8) 0.0300(9) -0.0001(7) 0.0003(7) -0.0017(6)
C12 0.0288(8) 0.0230(8) 0.0317(9) -0.0071(7) 0.0038(7) -0.0034(7)
C13 0.0240(8) 0.0396(10) 0.0221(8) -0.0029(7) 0.0034(6) -0.0021(7)
C14 0.0251(8) 0.0305(9) 0.0286(9) 0.0073(7) 0.0055(7) 0.0030(7)
C15 0.0249(8) 0.0203(8) 0.0327(9) -0.0023(7) 0.0045(7) -0.0005(6)
C16 0.0540(13) 0.0680(15) 0.0246(10) -0.0031(9) 0.0010(9) -0.0015(11)
C21 0.0293(8) 0.0226(7) 0.0192(8) 0.0001(6) -0.0013(6) -0.0025(6)
C22 0.0255(8) 0.0208(7) 0.0238(7) 0.0004(6) -0.0048(7) -0.0005(6)
C23 0.0294(8) 0.0197(8) 0.0247(8) -0.0055(6) -0.0016(6) -0.0037(6)
C24 0.0354(9) 0.0215(8) 0.0185(7) 0.0012(6) -0.0008(6) -0.0009(7)
C25 0.0321(9) 0.0226(8) 0.0251(8) 0.0012(6) -0.0044(7) 0.0051(7)
C26 0.0313(9) 0.0431(11) 0.0299(9) -0.0016(8) 0.0042(8) 0.0033(9)

loop_
_atom_type_symbol
_atom_type_description
_atom_type_scat_dispersion_real
_atom_type_scat_dispersion_imag
_atom_type_scat_source
K K 0.2009 0.2494 'International Tables Vol C Tables 4.2.6.8 and 6.1.1.4'
N N 0.0061 0.0033 'International Tables Vol C Tables 4.2.6.8 and 6.1.1.4'
C C 0.0033 0.0016 'International Tables Vol C Tables 4.2.6.8 and 6.1.1.4'
H H 0.0000 0.0000 'International Tables Vol C Tables 4.2.6.8 and 6.1.1.4'

loop_
_geom_angle_atom_site_label_1
_geom_angle_atom_site_label_2
_geom_angle_atom_site_label_3
_geom_angle
_geom_angle_site_symmetry_1
_geom_angle_site_symmetry_3
N3 K1 N3 117.14(4) 3 .
N3 K1 N2 83.64(4) 3 3
N3 K1 N2 95.33(4) . 3
N3 K1 N2 154.16(4) 3 .
N3 K1 N2 79.88(4) . .
N2 K1 N2 75.09(3) 3 .
N3 K1 N1 76.49(4) 3 .
N3 K1 N1 166.25(4) . .
N2 K1 N1 84.05(4) 3 .
N2 K1 N1 86.71(4) . .
N3 K1 C25 98.70(4) 3 .
N3 K1 C25 25.04(4) . .
N2 K1 C25 111.29(4) 3 .
N2 K1 C25 102.56(4) . .
N1 K1 C25 163.57(4) . .
N3 K1 C22 118.42(4) 3 3_455
N3 K1 C22 94.13(4) . 3_455
N2 K1 C22 148.06(4) 3 3_455
N2 K1 C22 76.67(4) . 3_455
N1 K1 C22 79.72(4) . 3_455
C25 K1 C22 89.15(4) . 3_455
N3 K1 C21 105.67(4) 3 .
N3 K1 C21 24.38(4) . .
N2 K1 C21 72.28(4) 3 .
N2 K1 C21 81.89(4) . .
N1 K1 C21 155.66(4) . .
C25 K1 C21 40.70(4) . .
C22 K1 C21 117.96(4) 3_455 .
N3 K1 C26 80.98(4) 3 3_455
N3 K1 C26 92.10(5) . 3_455
N2 K1 C26 164.61(4) 3 3_455
N2 K1 C26 119.60(4) . 3_455
N1 K1 C26 91.90(5) . 3_455
C25 K1 C26 71.75(5) . 3_455
C22 K1 C26 44.02(4) 3_455 3_455
C21 K1 C26 112.44(5) . 3_455
N3 K1 C23 104.19(4) 3 3_455
N3 K1 C23 83.17(4) . 3_455
N2 K1 C23 171.86(4) 3 3_455
N2 K1 C23 96.77(4) . 3_455
N1 K1 C23 95.50(4) . 3_455
C25 K1 C23 70.18(4) . 3_455
C22 K1 C23 24.99(4) 3_455 3_455
C21 K1 C23 107.12(4) . 3_455
C26 K1 C23 23.28(4) 3_455 3_455
N3 K1 C11 139.00(4) 3 .
N3 K1 C11 101.20(4) . .
N2 K1 C11 78.66(4) 3 .
N2 K1 C11 22.05(4) . .
N1 K1 C11 65.17(4) . .
C25 K1 C11 122.14(4) . .
C22 K1 C11 69.59(4) 3_455 .
C21 K1 C11 103.63(4) . .
C26 K1 C11 113.09(4) 3_455 .
C23 K1 C11 93.75(4) 3_455 .
N3 K1 K1 156.85(3) 3 3_455
N3 K1 K1 42.83(3) . 3_455
N2 K1 K1 106.90(3) 3 3_455
N2 K1 K1 47.60(3) . 3_455
N1 K1 K1 124.27(3) . 3_455
C25 K1 K1 58.42(3) . 3_455
C22 K1 K1 62.31(3) 3_455 3_455
C21 K1 K1 60.34(3) . 3_455
C26 K1 K1 87.67(3) 3_455 3_455
C23 K1 K1 66.65(3) 3_455 3_455
C11 K1 K1 64.11(3) . 3_455
C1 N1 C5 115.85(14) . .
C1 N1 K1 103.06(10) . .
C5 N1 K1 138.70(11) . .
C15 N2 C11 115.50(14) . .
C15 N2 K1 104.39(10) . 3_455
C11 N2 K1 133.13(11) . 3_455
C15 N2 K1 114.71(10) . .
C11 N2 K1 99.74(10) . .
K1 N2 K1 84.08(3) 3_455 .
C21 N3 C25 112.60(13) . .
C21 N3 K1 128.06(10) . 3_455
C25 N3 K1 119.33(10) . 3_455
C21 N3 K1 91.80(9) . .
C25 N3 K1 88.78(9) . .
K1 N3 K1 90.47(4) 3_455 .
N1 C1 C2 124.00(15) . .
N1 C1 H1A 118.0 . .
C2 C1 H1A 118.0 . .
C3 C2 C1 119.86(15) . .
C3 C2 H2A 120.1 . .
C1 C2 H2A 120.1 . .
C2 C3 C4 116.66(14) . .
C2 C3 C6 121.36(14) . .
C4 C3 C6 121.98(15) . .
C5 C4 C3 119.48(15) . .
C5 C4 H4A 120.3 . .
C3 C4 H4A 120.3 . .
N1 C5 C4 124.13(15) . .
N1 C5 H5A 117.9 . .
C4 C5 H5A 117.9 . .
C3 C6 H6A 109.5 . .
C3 C6 H6B 109.5 . .
H6A C6 H6B 109.5 . .
C3 C6 H6C 109.5 . .
H6A C6 H6C 109.5 . .
H6B C6 H6C 109.5 . .
C3 C6 H6D 109.5 . .
H6A C6 H6D 141.1 . .
H6B C6 H6D 56.3 . .
H6C C6 H6D 56.3 . .
C3 C6 H6E 109.5 . .
H6A C6 H6E 56.3 . .
H6B C6 H6E 141.1 . .
H6C C6 H6E 56.3 . .
H6D C6 H6E 109.5 . .
C3 C6 H6F 109.5 . .
H6A C6 H6F 56.3 . .
H6B C6 H6F 56.3 . .
H6C C6 H6F 141.1 . .
H6D C6 H6F 109.5 . .
H6E C6 H6F 109.5 . .
N2 C11 C12 124.31(15) . .
N2 C11 K1 58.21(8) . .
C12 C11 K1 132.88(11) . .
N2 C11 H11A 117.8 . .
C12 C11 H11A 117.8 . .
K1 C11 H11A 80.5 . .
C11 C12 C13 119.70(15) . .
C11 C12 H12A 120.1 . .
C13 C12 H12A 120.1 . .
C14 C13 C12 116.88(15) . .
C14 C13 C16 121.97(17) . .
C12 C13 C16 121.15(17) . .
C13 C14 C15 119.30(16) . .
C13 C14 H14A 120.3 . .
C15 C14 H14A 120.3 . .
N2 C15 C14 124.28(15) . .
N2 C15 H15A 117.9 . .
C14 C15 H15A 117.9 . .
C13 C16 H16A 109.5 . .
C13 C16 H16B 109.5 . .
H16A C16 H16B 109.5 . .
C13 C16 H16C 109.5 . .
H16A C16 H16C 109.5 . .
H16B C16 H16C 109.5 . .
N3 C21 C22 126.53(14) . .
N3 C21 K1 63.81(8) . .
C22 C21 K1 103.92(10) . .
N3 C21 H21A 116.7 . .
C22 C21 H21A 116.7 . .
K1 C21 H21A 102.9 . .
C21 C22 C23 121.38(14) . .
C21 C22 K1 117.99(10) . 3
C23 C22 K1 82.70(9) . 3
C21 C22 H22A 119.3 . .
C23 C22 H22A 119.3 . .
K1 C22 H22A 69.5 3 .
C26 C23 C24 124.21(16) . .
C26 C23 C22 124.29(16) . .
C24 C23 C22 111.49(14) . .
C26 C23 K1 77.10(11) . 3
C24 C23 K1 123.13(10) . 3
C22 C23 K1 72.31(8) . 3
C25 C24 C23 121.82(15) . .
C25 C24 H24A 119.1 . .
C23 C24 H24A 119.1 . .
C24 C25 N3 126.14(15) . .
C24 C25 K1 103.13(11) . .
N3 C25 K1 66.19(8) . .
C24 C25 H25A 116.9 . .
N3 C25 H25A 116.9 . .
K1 C25 H25A 101.2 . .
C23 C26 K1 79.62(10) . 3
C23 C26 H26A 122.0(14) . .
K1 C26 H26A 71.2(14) 3 .
C23 C26 H26B 121.5(13) . .
K1 C26 H26B 124.0(13) 3 .
H26A C26 H26B 116.4(19) . .

loop_
_geom_bond_atom_site_label_1
_geom_bond_atom_site_label_2
_geom_bond_distance
_geom_bond_site_symmetry_2
K1 N3 2.7555(14) 3
K1 N3 2.9504(14) .
K1 N2 3.0094(13) 3
K1 N2 3.0436(14) .
K1 N1 3.0820(14) .
K1 C25 3.2241(17) .
K1 C22 3.2677(15) 3_455
K1 C21 3.2862(16) .
K1 C26 3.371(2) 3_455
K1 C23 3.4021(16) 3_455
N1 C1 1.333(2) .
N1 C5 1.337(2) .
N2 C15 1.333(2) .
N2 C11 1.344(2) .
N2 K1 3.0094(13) 3_455
N3 C21 1.357(2) .
N3 C25 1.365(2) .
N3 K1 2.7555(13) 3_455
C1 C2 1.385(2) .
C1 H1A 0.9500 .
C2 C3 1.381(2) .
C2 H2A 0.9500 .
C3 C4 1.390(2) .
C3 C6 1.502(2) .
C4 C5 1.383(2) .
C4 H4A 0.9500 .
C5 H5A 0.9500 .
C6 H6A 0.9800 .
C6 H6B 0.9800 .
C6 H6C 0.9800 .
C6 H6D 0.9800 .
C6 H6E 0.9800 .
C6 H6F 0.9800 .
C11 C12 1.372(2) .
C11 H11A 0.9500 .
C12 C13 1.387(2) .
C12 H12A 0.9500 .
C13 C14 1.386(2) .
C13 C16 1.506(2) .
C14 C15 1.388(2) .
C14 H14A 0.9500 .
C15 H15A 0.9500 .
C16 H16A 0.9800 .
C16 H16B 0.9800 .
C16 H16C 0.9800 .
C21 C22 1.360(2) .
C21 H21A 0.9500 .
C22 C23 1.449(2) .
C22 K1 3.2677(15) 3
C22 H22A 0.9500 .
C23 C26 1.367(2) .
C23 C24 1.443(2) .
C23 K1 3.4021(16) 3
C24 C25 1.357(2) .
C24 H24A 0.9500 .
C25 H25A 0.9500 .
C26 K1 3.371(2) 3
C26 H26A 0.94(2) .
C26 H26B 0.92(2) .

loop_
_geom_torsion_atom_site_label_1
_geom_torsion_atom_site_label_2
_geom_torsion_atom_site_label_3
_geom_torsion_atom_site_label_4
_geom_torsion
_geom_torsion_site_symmetry_1
_geom_torsion_site_symmetry_4
N3 K1 N1 C1 60.90(10) 3 .
N3 K1 N1 C1 -126.16(17) . .
N2 K1 N1 C1 145.77(11) 3 .
N2 K1 N1 C1 -138.89(10) . .
C25 K1 N1 C1 -13.8(2) . .
C22 K1 N1 C1 -61.85(10) 3_455 .
C21 K1 N1 C1 159.12(11) . .
C26 K1 N1 C1 -19.35(11) 3_455 .
C23 K1 N1 C1 -42.40(11) 3_455 .
C11 K1 N1 C1 -134.00(11) . .
K1 K1 N1 C1 -107.81(10) 3_455 .
N3 K1 N1 C5 -138.67(17) 3 .
N3 K1 N1 C5 34.3(3) . .
N2 K1 N1 C5 -53.80(17) 3 .
N2 K1 N1 C5 21.54(17) . .
C25 K1 N1 C5 146.67(17) . .
C22 K1 N1 C5 98.58(17) 3_455 .
C21 K1 N1 C5 -40.5(2) . .
C26 K1 N1 C5 141.08(17) 3_455 .
C23 K1 N1 C5 118.03(17) 3_455 .
C11 K1 N1 C5 26.43(16) . .
K1 K1 N1 C5 52.61(18) 3_455 .
N3 K1 N2 C15 -63.08(15) 3 .
N3 K1 N2 C15 70.91(11) . .
N2 K1 N2 C15 -27.43(11) 3 .
N1 K1 N2 C15 -112.14(11) . .
C25 K1 N2 C15 81.57(11) . .
C22 K1 N2 C15 167.65(12) 3_455 .
C21 K1 N2 C15 46.29(11) . .
C26 K1 N2 C15 157.54(11) 3_455 .
C23 K1 N2 C15 152.70(11) 3_455 .
C11 K1 N2 C15 -124.05(16) . .
K1 K1 N2 C15 103.14(12) 3_455 .
N3 K1 N2 C11 60.97(14) 3 .
N3 K1 N2 C11 -165.04(10) . .
N2 K1 N2 C11 96.61(9) 3 .
N1 K1 N2 C11 11.91(10) . .
C25 K1 N2 C11 -154.38(10) . .
C22 K1 N2 C11 -68.30(10) 3_455 .
C21 K1 N2 C11 170.34(10) . .
C26 K1 N2 C11 -78.41(11) 3_455 .
C23 K1 N2 C11 -83.25(10) 3_455 .
K1 K1 N2 C11 -132.81(11) 3_455 .
N3 K1 N2 K1 -166.23(8) 3 3_455
N3 K1 N2 K1 -32.23(3) . 3_455
N2 K1 N2 K1 -130.58(6) 3 3_455
N1 K1 N2 K1 144.72(4) . 3_455
C25 K1 N2 K1 -21.57(4) . 3_455
C22 K1 N2 K1 64.51(4) 3_455 3_455
C21 K1 N2 K1 -56.85(4) . 3_455
C26 K1 N2 K1 54.40(5) 3_455 3_455
C23 K1 N2 K1 49.56(4) 3_455 3_455
C11 K1 N2 K1 132.81(11) . 3_455
N3 K1 N3 C21 66.68(10) 3 .
N2 K1 N3 C21 -18.89(9) 3 .
N2 K1 N3 C21 -92.69(9) . .
N1 K1 N3 C21 -105.61(17) . .
C25 K1 N3 C21 112.57(13) . .
C22 K1 N3 C21 -168.35(9) 3_455 .
C26 K1 N3 C21 147.61(9) 3_455 .
C23 K1 N3 C21 169.15(9) 3_455 .
C11 K1 N3 C21 -98.36(9) . .
K1 K1 N3 C21 -128.10(10) 3_455 .
N3 K1 N3 C25 -45.90(11) 3 .
N2 K1 N3 C25 -131.47(9) 3 .
N2 K1 N3 C25 154.74(10) . .
N1 K1 N3 C25 141.82(16) . .
C22 K1 N3 C25 79.08(9) 3_455 .
C21 K1 N3 C25 -112.57(13) . .
C26 K1 N3 C25 35.04(9) 3_455 .
C23 K1 N3 C25 56.58(9) 3_455 .
C11 K1 N3 C25 149.07(9) . .
K1 K1 N3 C25 119.33(10) 3_455 .
N3 K1 N3 K1 -165.22(3) 3 3_455
N2 K1 N3 K1 109.20(4) 3 3_455
N2 K1 N3 K1 35.41(4) . 3_455
N1 K1 N3 K1 22.49(19) . 3_455
C25 K1 N3 K1 -119.33(10) . 3_455
C22 K1 N3 K1 -40.25(4) 3_455 3_455
C21 K1 N3 K1 128.10(10) . 3_455
C26 K1 N3 K1 -84.29(5) 3_455 3_455
C23 K1 N3 K1 -62.75(4) 3_455 3_455
C11 K1 N3 K1 29.74(4) . 3_455
C5 N1 C1 C2 -1.1(2) . .
K1 N1 C1 C2 164.63(14) . .
N1 C1 C2 C3 0.0(3) . .
C1 C2 C3 C4 1.0(2) . .
C1 C2 C3 C6 -179.17(15) . .
C2 C3 C4 C5 -0.9(2) . .
C6 C3 C4 C5 179.31(16) . .
C1 N1 C5 C4 1.3(3) . .
K1 N1 C5 C4 -157.44(13) . .
C3 C4 C5 N1 -0.3(3) . .
C15 N2 C11 C12 0.4(2) . .
K1 N2 C11 C12 145.89(13) 3_455 .
K1 N2 C11 C12 -123.11(15) . .
C15 N2 C11 K1 123.49(14) . .
K1 N2 C11 K1 -91.00(12) 3_455 .
N3 K1 C11 N2 -144.48(9) 3 .
N3 K1 C11 N2 15.01(10) . .
N2 K1 C11 N2 -78.24(8) 3 .
N1 K1 C11 N2 -166.88(11) . .
C25 K1 C11 N2 29.90(11) . .
C22 K1 C11 N2 105.28(10) 3_455 .
C21 K1 C11 N2 -9.84(10) . .
C26 K1 C11 N2 112.19(10) 3_455 .
C23 K1 C11 N2 98.78(10) 3_455 .
K1 K1 C11 N2 37.03(9) 3_455 .
N3 K1 C11 C12 -35.25(18) 3 .
N3 K1 C11 C12 124.24(15) . .
N2 K1 C11 C12 30.98(15) 3 .
N2 K1 C11 C12 109.23(19) . .
N1 K1 C11 C12 -57.65(15) . .
C25 K1 C11 C12 139.12(15) . .
C22 K1 C11 C12 -145.50(16) 3_455 .
C21 K1 C11 C12 99.39(15) . .
C26 K1 C11 C12 -138.59(15) 3_455 .
C23 K1 C11 C12 -151.99(15) 3_455 .
K1 K1 C11 C12 146.25(16) 3_455 .
N2 C11 C12 C13 1.0(2) . .
K1 C11 C12 C13 -75.3(2) . .
C11 C12 C13 C14 -1.9(2) . .
C11 C12 C13 C16 177.47(17) . .
C12 C13 C14 C15 1.3(2) . .
C16 C13 C14 C15 -177.99(17) . .
C11 N2 C15 C14 -0.9(2) . .
K1 N2 C15 C14 -155.69(14) 3_455 .
K1 N2 C15 C14 114.27(15) . .
C13 C14 C15 N2 0.1(3) . .
C25 N3 C21 C22 1.2(2) . .
K1 N3 C21 C22 179.75(11) 3_455 .
K1 N3 C21 C22 -88.24(16) . .
C25 N3 C21 K1 89.43(12) . .
K1 N3 C21 K1 -92.01(10) 3_455 .
N3 K1 C21 N3 -121.93(10) 3 .
N2 K1 C21 N3 160.21(9) 3 .
N2 K1 C21 N3 83.35(9) . .
N1 K1 C21 N3 146.27(10) . .
C25 K1 C21 N3 -36.82(9) . .
C22 K1 C21 N3 13.18(10) 3_455 .
C26 K1 C21 N3 -35.39(10) 3_455 .
C23 K1 C21 N3 -11.27(9) 3_455 .
C11 K1 C21 N3 87.07(9) . .
K1 K1 C21 N3 37.99(8) 3_455 .
N3 K1 C21 C22 2.23(11) 3 .
N3 K1 C21 C22 124.16(15) . .
N2 K1 C21 C22 -75.62(10) 3 .
N2 K1 C21 C22 -152.48(10) . .
N1 K1 C21 C22 -89.57(13) . .
C25 K1 C21 C22 87.35(11) . .
C22 K1 C21 C22 137.35(11) 3_455 .
C26 K1 C21 C22 88.77(10) 3_455 .
C23 K1 C21 C22 112.89(10) 3_455 .
C11 K1 C21 C22 -148.77(10) . .
K1 K1 C21 C22 162.16(11) 3_455 .
N3 C21 C22 C23 0.4(2) . .
K1 C21 C22 C23 -67.13(15) . .
N3 C21 C22 K1 99.35(16) . 3
K1 C21 C22 K1 31.82(11) . 3
C21 C22 C23 C26 178.36(17) . .
K1 C22 C23 C26 59.93(16) 3 .
C21 C22 C23 C24 -1.0(2) . .
K1 C22 C23 C24 -119.40(11) 3 .
C21 C22 C23 K1 118.43(14) . 3
C26 C23 C24 C25 -179.35(18) . .
C22 C23 C24 C25 0.0(2) . .
K1 C23 C24 C25 -82.39(18) 3 .
C23 C24 C25 N3 1.8(3) . .
C23 C24 C25 K1 71.74(15) . .
C21 N3 C25 C24 -2.3(2) . .
K1 N3 C25 C24 179.00(13) 3_455 .
K1 N3 C25 C24 89.15(17) . .
C21 N3 C25 K1 -91.44(12) . .
K1 N3 C25 K1 89.85(8) 3_455 .
N3 K1 C25 C24 15.74(11) 3 .
N3 K1 C25 C24 -123.99(15) . .
N2 K1 C25 C24 -70.78(11) 3 .
N2 K1 C25 C24 -149.48(11) . .
N1 K1 C25 C24 87.30(18) . .
C22 K1 C25 C24 134.38(11) 3_455 .
C21 K1 C25 C24 -88.21(12) . .
C26 K1 C25 C24 93.18(11) 3_455 .
C23 K1 C25 C24 117.77(11) 3_455 .
C11 K1 C25 C24 -160.53(10) . .
K1 K1 C25 C24 -168.06(12) 3_455 .
N3 K1 C25 N3 139.73(9) 3 .
N2 K1 C25 N3 53.20(10) 3 .
N2 K1 C25 N3 -25.49(10) . .
N1 K1 C25 N3 -148.72(13) . .
C22 K1 C25 N3 -101.64(9) 3_455 .
C21 K1 C25 N3 35.78(8) . .
C26 K1 C25 N3 -142.84(10) 3_455 .
C23 K1 C25 N3 -118.24(10) 3_455 .
C11 K1 C25 N3 -36.55(10) . .
K1 K1 C25 N3 -44.08(8) 3_455 .
C24 C23 C26 K1 121.48(15) . 3
C22 C23 C26 K1 -57.76(15) . 3
